data_1555490
loop_
_publ_author_name
'Nandi, Raj Kumar'
'Guillot, R\'egis'
'Kouklovsky, Cyrille'
'Vincent, Guillaume'

_publ_section_title
;
 Synthesis of 3,3-Spiroindolines via FeCl3-Mediated Cyclization of Aryl-
 or Alkene-Containing 3-Substituted N-Ac Indoles.
;
_journal_issue 8
_journal_name_full 'Organic letters'
_journal_page_first 1716
_journal_page_last 1719
_journal_paper_doi 10.1021/acs.orglett.6b00174
_journal_volume 18
_journal_year 2016
_chemical_formula_moiety 'C19 H19 N O'
_chemical_formula_sum 'C19 H19 N O'
_chemical_formula_weight 277.35
_space_group_crystal_system orthorhombic
_space_group_IT_number 61
_space_group_name_Hall '-P 2ac 2ab'
_space_group_name_H-M_alt 'P b c a'
_symmetry_cell_setting orthorhombic
_symmetry_Int_Tables_number 61
_symmetry_space_group_name_H-M 'P b c a'
_atom_sites_solution_hydrogens geom
_audit_creation_method SHELXL-2013
_cell_angle_alpha 90
_cell_angle_beta 90
_cell_angle_gamma 90
_cell_formula_units_Z 8
_cell_length_a 13.2100(7)
_cell_length_b 7.8624(4)
_cell_length_c 27.4014(14)
_cell_measurement_reflns_used 9928
_cell_measurement_temperature 100(1)
_cell_measurement_theta_max 30.58
_cell_measurement_theta_min 2.97
_cell_volume 2846.0(3)
_computing_cell_refinement 'Bruker SAINT'
_computing_data_collection 'Bruker APEX2'
_computing_data_reduction 'Bruker SAINT'
_computing_structure_refinement 'SHELXL-2013 (Sheldrick, 2013)'
_computing_structure_solution 'SHELXS-97 (Sheldrick 2008)'
_diffrn_ambient_temperature 100(1)
_diffrn_measured_fraction_theta_full 1.000
_diffrn_measured_fraction_theta_max 0.999
_diffrn_measurement_device_type 'Bruker APEX-II CCD'
_diffrn_measurement_method '\f and \w scans'
_diffrn_radiation_probe x-ray
_diffrn_radiation_type MoK\a
_diffrn_radiation_wavelength 0.71073
_diffrn_reflns_av_R_equivalents 0.0397
_diffrn_reflns_av_unetI/netI 0.0305
_diffrn_reflns_Laue_measured_fraction_full 1.000
_diffrn_reflns_Laue_measured_fraction_max 0.999
_diffrn_reflns_limit_h_max 18
_diffrn_reflns_limit_h_min -14
_diffrn_reflns_limit_k_max 11
_diffrn_reflns_limit_k_min -11
_diffrn_reflns_limit_l_max 37
_diffrn_reflns_limit_l_min -39
_diffrn_reflns_number 27986
_diffrn_reflns_point_group_measured_fraction_full 1.000
_diffrn_reflns_point_group_measured_fraction_max 0.999
_diffrn_reflns_theta_full 25.000
_diffrn_reflns_theta_max 30.578
_diffrn_reflns_theta_min 2.142
_exptl_absorpt_coefficient_mu 0.079
_exptl_absorpt_correction_T_max 0.9825
_exptl_absorpt_correction_T_min 0.8741
_exptl_absorpt_correction_type multi-scan
_exptl_absorpt_process_details SADABS
_exptl_crystal_colour colorless
_exptl_crystal_density_diffrn 1.295
_exptl_crystal_description 'plate '
_exptl_crystal_F_000 1184
_exptl_crystal_size_max 0.180
_exptl_crystal_size_mid 0.080
_exptl_crystal_size_min 0.040
_refine_diff_density_max 0.411
_refine_diff_density_min -0.240
_refine_diff_density_rms 0.055
_refine_ls_extinction_method none
_refine_ls_goodness_of_fit_ref 1.039
_refine_ls_hydrogen_treatment constr
_refine_ls_matrix_type full
_refine_ls_number_parameters 191
_refine_ls_number_reflns 4361
_refine_ls_number_restraints 0
_refine_ls_restrained_S_all 1.039
_refine_ls_R_factor_all 0.0634
_refine_ls_R_factor_gt 0.0473
_refine_ls_shift/su_max 0.001
_refine_ls_shift/su_mean 0.000
_refine_ls_structure_factor_coef Fsqd
_refine_ls_weighting_details 'w=1/[\s^2^(Fo^2^)+(0.0522P)^2^+1.4007P] where P=(Fo^2^+2Fc^2^)/3'
_refine_ls_weighting_scheme calc
_refine_ls_wR_factor_gt 0.1077
_refine_ls_wR_factor_ref 0.1150
_reflns_Friedel_coverage 0.000
_reflns_number_gt 3509
_reflns_number_total 4361
_reflns_threshold_expression 'I > 2\s(I)'
_cod_data_source_file ol6b00174_si_003.cif
_cod_data_source_block 9d
_cod_database_code 1555490
_shelx_space_group_comment
;
The symmetry employed for this shelxl refinement is uniquely defined
by the following loop, which should always be used as a source of
symmetry information in preference to the above space-group names.
They are only intended as comments.
;
_shelx_estimated_absorpt_t_min 0.986
_shelx_estimated_absorpt_t_max 0.997
_shelxl_version_number 2013-4

loop_
_space_group_symop_operation_xyz
'x, y, z'
'-x+1/2, -y, z+1/2'
'-x, y+1/2, -z+1/2'
'x+1/2, -y+1/2, -z'
'-x, -y, -z'
'x-1/2, y, -z-1/2'
'x, -y-1/2, z-1/2'
'-x-1/2, y-1/2, z'

loop_
_atom_site_label
_atom_site_type_symbol
_atom_site_fract_x
_atom_site_fract_y
_atom_site_fract_z
_atom_site_U_iso_or_equiv
_atom_site_adp_type
_atom_site_occupancy
_atom_site_site_symmetry_order
_atom_site_calc_flag
_atom_site_refinement_flags_posn
_atom_site_refinement_flags_adp
O O 0.30389(7) 0.41241(11) 0.51899(3) 0.01759(19) Uani 1 1 d . .
N N 0.42003(7) 0.37209(12) 0.45911(3) 0.01180(19) Uani 1 1 d . .
C1 C 0.47289(9) 0.26520(14) 0.34197(4) 0.0114(2) Uani 1 1 d . .
C12 C 0.40809(8) 0.52987(14) 0.43514(4) 0.0111(2) Uani 1 1 d . .
C13 C 0.46634(8) 0.53218(14) 0.39263(4) 0.0113(2) Uani 1 1 d . .
C18 C 0.36982(8) 0.32313(15) 0.50051(4) 0.0126(2) Uani 1 1 d . .
C16 C 0.34960(9) 0.81061(15) 0.41811(4) 0.0148(2) Uani 1 1 d . .
H16 H 0.3102 0.9045 0.4262 0.018 Uiso 1 1 calc R U
C17 C 0.34894(8) 0.66885(14) 0.44863(4) 0.0130(2) Uani 1 1 d . .
H17 H 0.3104 0.6671 0.4770 0.016 Uiso 1 1 calc R U
C10 C 0.51976(8) 0.36306(14) 0.38480(4) 0.0107(2) Uani 1 1 d . .
C11 C 0.49833(9) 0.26966(14) 0.43417(4) 0.0125(2) Uani 1 1 d . .
H11A H 0.4741 0.1550 0.4283 0.015 Uiso 1 1 calc R U
H11B H 0.5593 0.2636 0.4538 0.015 Uiso 1 1 calc R U
C6 C 0.53226(9) 0.16403(14) 0.31101(4) 0.0140(2) Uani 1 1 d . .
C2 C 0.36835(9) 0.27268(15) 0.33434(4) 0.0151(2) Uani 1 1 d . .
H2 H 0.3287 0.3394 0.3549 0.018 Uiso 1 1 calc R U
C14 C 0.46662(9) 0.67456(15) 0.36295(4) 0.0146(2) Uani 1 1 d . .
H14 H 0.5056 0.6767 0.3347 0.018 Uiso 1 1 calc R U
C9 C 0.63374(9) 0.38640(15) 0.37698(4) 0.0145(2) Uani 1 1 d . .
H9A H 0.6450 0.4649 0.3502 0.017 Uiso 1 1 calc R U
H9B H 0.6637 0.4350 0.4061 0.017 Uiso 1 1 calc R U
C15 C 0.40772(9) 0.81503(15) 0.37583(4) 0.0158(2) Uani 1 1 d . .
H15 H 0.4074 0.9114 0.3562 0.019 Uiso 1 1 calc R U
C19 C 0.39895(9) 0.15399(15) 0.52201(4) 0.0154(2) Uani 1 1 d . .
H19A H 0.3635 0.1374 0.5522 0.023 Uiso 1 1 calc R U
H19B H 0.4706 0.1519 0.5279 0.023 Uiso 1 1 calc R U
H19C H 0.3814 0.0648 0.4996 0.023 Uiso 1 1 calc R U
C7 C 0.64591(9) 0.14861(16) 0.31702(4) 0.0182(2) Uani 1 1 d . .
H7A H 0.6788 0.2098 0.2907 0.022 Uiso 1 1 calc R U
H7B H 0.6648 0.0298 0.3142 0.022 Uiso 1 1 calc R U
C8 C 0.68462(9) 0.21721(16) 0.36559(4) 0.0172(2) Uani 1 1 d . .
H8A H 0.6701 0.1362 0.3914 0.021 Uiso 1 1 calc R U
H8B H 0.7574 0.2327 0.3640 0.021 Uiso 1 1 calc R U
C5 C 0.48514(10) 0.07536(15) 0.27299(4) 0.0189(3) Uani 1 1 d . .
H5 H 0.5242 0.0091 0.2521 0.023 Uiso 1 1 calc R U
C3 C 0.32239(10) 0.18277(17) 0.29681(4) 0.0196(3) Uani 1 1 d . .
H3 H 0.2527 0.1884 0.2924 0.024 Uiso 1 1 calc R U
C4 C 0.38154(11) 0.08426(17) 0.26585(4) 0.0218(3) Uani 1 1 d . .
H4 H 0.3516 0.0244 0.2404 0.026 Uiso 1 1 calc R U

loop_
_atom_site_aniso_label
_atom_site_aniso_U_11
_atom_site_aniso_U_22
_atom_site_aniso_U_33
_atom_site_aniso_U_23
_atom_site_aniso_U_13
_atom_site_aniso_U_12
O 0.0171(4) 0.0202(4) 0.0155(4) -0.0010(3) 0.0039(3) 0.0017(3)
N 0.0128(4) 0.0107(4) 0.0119(4) 0.0004(3) 0.0022(3) 0.0017(3)
C1 0.0146(5) 0.0100(5) 0.0097(4) 0.0009(4) 0.0006(4) -0.0004(4)
C12 0.0106(5) 0.0114(5) 0.0115(5) -0.0013(4) -0.0014(4) -0.0011(4)
C13 0.0115(5) 0.0105(5) 0.0119(5) -0.0013(4) -0.0006(4) 0.0003(4)
C18 0.0122(5) 0.0145(5) 0.0112(5) -0.0009(4) -0.0012(4) -0.0020(4)
C16 0.0145(5) 0.0107(5) 0.0193(5) -0.0035(4) -0.0036(4) 0.0023(4)
C17 0.0114(5) 0.0132(5) 0.0143(5) -0.0031(4) -0.0001(4) 0.0007(4)
C10 0.0117(5) 0.0106(5) 0.0099(4) -0.0005(4) 0.0009(4) 0.0009(4)
C11 0.0142(5) 0.0122(5) 0.0110(4) -0.0004(4) 0.0006(4) 0.0035(4)
C6 0.0184(6) 0.0122(5) 0.0113(5) 0.0011(4) 0.0029(4) 0.0010(4)
C2 0.0165(6) 0.0157(5) 0.0131(5) -0.0010(4) -0.0007(4) 0.0007(4)
C14 0.0179(6) 0.0125(5) 0.0135(5) 0.0006(4) 0.0009(4) 0.0000(4)
C9 0.0116(5) 0.0153(5) 0.0165(5) -0.0007(4) 0.0010(4) -0.0007(4)
C15 0.0193(6) 0.0111(5) 0.0169(5) 0.0014(4) -0.0034(4) 0.0001(4)
C19 0.0167(5) 0.0149(5) 0.0146(5) 0.0030(4) 0.0003(4) -0.0011(4)
C7 0.0181(6) 0.0177(6) 0.0190(5) -0.0020(5) 0.0064(4) 0.0048(5)
C8 0.0128(5) 0.0191(6) 0.0198(5) 0.0002(4) 0.0019(4) 0.0029(4)
C5 0.0289(7) 0.0163(6) 0.0116(5) -0.0029(4) 0.0023(4) 0.0021(5)
C3 0.0197(6) 0.0219(6) 0.0172(5) -0.0009(5) -0.0061(5) -0.0007(5)
C4 0.0318(7) 0.0209(6) 0.0129(5) -0.0035(5) -0.0063(5) -0.0024(5)

loop_
_atom_type_symbol
_atom_type_description
_atom_type_scat_dispersion_real
_atom_type_scat_dispersion_imag
_atom_type_scat_source
C C 0.0033 0.0016 'International Tables Vol C Tables 4.2.6.8 and 6.1.1.4'
H H 0.0000 0.0000 'International Tables Vol C Tables 4.2.6.8 and 6.1.1.4'
N N 0.0061 0.0033 'International Tables Vol C Tables 4.2.6.8 and 6.1.1.4'
O O 0.0106 0.0060 'International Tables Vol C Tables 4.2.6.8 and 6.1.1.4'

loop_
_geom_angle_atom_site_label_1
_geom_angle_atom_site_label_2
_geom_angle_atom_site_label_3
_geom_angle
C18 N C12 125.31(9)
C18 N C11 124.66(9)
C12 N C11 109.97(9)
C2 C1 C6 119.06(10)
C2 C1 C10 119.48(10)
C6 C1 C10 121.43(10)
C17 C12 C13 121.35(10)
C17 C12 N 128.90(10)
C13 C12 N 109.75(9)
C14 C13 C12 120.16(10)
C14 C13 C10 128.56(10)
C12 C13 C10 111.23(9)
O C18 N 121.63(11)
O C18 C19 121.69(10)
N C18 C19 116.68(10)
C15 C16 C17 121.57(11)
C15 C16 H16 119.2
C17 C16 H16 119.2
C12 C17 C16 117.68(10)
C12 C17 H17 121.2
C16 C17 H17 121.2
C13 C10 C9 111.78(9)
C13 C10 C1 111.05(9)
C9 C10 C1 110.48(9)
C13 C10 C11 101.80(8)
C9 C10 C11 110.79(9)
C1 C10 C11 110.67(9)
N C11 C10 105.70(9)
N C11 H11A 110.6
C10 C11 H11A 110.6
N C11 H11B 110.6
C10 C11 H11B 110.6
H11A C11 H11B 108.7
C5 C6 C1 118.95(11)
C5 C6 C7 118.80(10)
C1 C6 C7 122.25(10)
C3 C2 C1 121.44(11)
C3 C2 H2 119.3
C1 C2 H2 119.3
C13 C14 C15 119.33(10)
C13 C14 H14 120.3
C15 C14 H14 120.3
C8 C9 C10 110.97(9)
C8 C9 H9A 109.4
C10 C9 H9A 109.4
C8 C9 H9B 109.4
C10 C9 H9B 109.4
H9A C9 H9B 108.0
C16 C15 C14 119.91(11)
C16 C15 H15 120.0
C14 C15 H15 120.0
C18 C19 H19A 109.5
C18 C19 H19B 109.5
H19A C19 H19B 109.5
C18 C19 H19C 109.5
H19A C19 H19C 109.5
H19B C19 H19C 109.5
C6 C7 C8 113.52(9)
C6 C7 H7A 108.9
C8 C7 H7A 108.9
C6 C7 H7B 108.9
C8 C7 H7B 108.9
H7A C7 H7B 107.7
C9 C8 C7 109.88(10)
C9 C8 H8A 109.7
C7 C8 H8A 109.7
C9 C8 H8B 109.7
C7 C8 H8B 109.7
H8A C8 H8B 108.2
C4 C5 C6 121.32(11)
C4 C5 H5 119.3
C6 C5 H5 119.3
C2 C3 C4 119.37(12)
C2 C3 H3 120.3
C4 C3 H3 120.3
C5 C4 C3 119.86(11)
C5 C4 H4 120.1
C3 C4 H4 120.1

loop_
_geom_bond_atom_site_label_1
_geom_bond_atom_site_label_2
_geom_bond_distance
O C18 1.2278(14)
N C18 1.3695(14)
N C12 1.4125(14)
N C11 1.4783(14)
C1 C2 1.3979(16)
C1 C6 1.4027(15)
C1 C10 1.5338(15)
C12 C17 1.3933(15)
C12 C13 1.3961(15)
C13 C14 1.3836(16)
C13 C10 1.5206(15)
C18 C19 1.5045(16)
C16 C15 1.3903(17)
C16 C17 1.3935(16)
C16 H16 0.9300
C17 H17 0.9300
C10 C9 1.5320(16)
C10 C11 1.5650(15)
C11 H11A 0.9700
C11 H11B 0.9700
C6 C5 1.3995(16)
C6 C7 1.5152(17)
C2 C3 1.3879(16)
C2 H2 0.9300
C14 C15 1.3963(17)
C14 H14 0.9300
C9 C8 1.5227(17)
C9 H9A 0.9700
C9 H9B 0.9700
C15 H15 0.9300
C19 H19A 0.9600
C19 H19B 0.9600
C19 H19C 0.9600
C7 C8 1.5243(17)
C7 H7A 0.9700
C7 H7B 0.9700
C8 H8A 0.9700
C8 H8B 0.9700
C5 C4 1.384(2)
C5 H5 0.9300
C3 C4 1.3893(18)
C3 H3 0.9300
C4 H4 0.9300
